data_1510656
loop_
_publ_author_name
'Akella, A.'
'Keszler, D.A.'

_publ_section_title
;
 Crystal structure of the borate Ba2 Ca (B O3)2
;
_journal_name_full 'Main Group Met. Chem.'
_journal_page_first 35
_journal_page_last 41
_journal_volume 18
_journal_year 1995
_chemical_formula_sum 'B2 Ba2 Ca O6'
_chemical_name_systematic 'Ba2 Ca (B O3)2'
_space_group_IT_number 12
_symmetry_space_group_name_Hall '-C 2y'
_symmetry_space_group_name_H-M 'C 1 2/m 1'
_cell_angle_alpha 90
_cell_angle_beta 119.38
_cell_angle_gamma 90
_cell_formula_units_Z 2
_cell_length_a 9.636
_cell_length_b 5.432
_cell_length_c 6.635
_cell_volume 302.627
_citation_journal_id_ASTM MGMCE8
_cod_data_source_file boron_14.cif
_cod_data_source_block B2Ba2Ca1O6
_cod_original_formula_sum 'B2 Ba2 Ca1 O6'
_cod_database_code 1510656

loop_
_symmetry_equiv_pos_as_xyz
x,y,z
-x,y,-z
-x,-y,-z
x,-y,z
x+1/2,y+1/2,z
-x+1/2,y+1/2,-z
-x+1/2,-y+1/2,-z
x+1/2,-y+1/2,z

loop_
_atom_site_label
_atom_site_type_symbol
_atom_site_fract_x
_atom_site_fract_y
_atom_site_fract_z
_atom_site_occupancy
_atom_site_U_iso_or_equiv
O1 O-2 0.778 0.5 0.178 1 0.0
Ba1 Ba+2 0.21117 0 0.68315 1 0.0
O2 O-2 0.018 0.279 0.2743 1 0.0
B1 B+3 -0.063 0.5 0.248 1 0.0
Ca1 Ca+2 0 0 0 1 0.0
